data_4302811
loop_
_publ_author_name
'Sheng-Ping Guo'
'Guo-Cong Guo'
'Ming-Sheng Wang'
'Jian-Ping Zou'
'Gang Xu'
'Guo-Jian Wang'
'Xi-Fa Long'
'Jin-Shun Huang'

_publ_section_title
;
A Series of New Infrared NLO Semiconductors, ZnY6Si2S14,
AlxDy3(SiyAl1-y)S7, and Al0.33Sm3SiS7
;
_journal_name_full 'Inorganic Chemistry'
_journal_page_first 7059
_journal_page_last 7065
_journal_paper_doi 10.1021/ic802443n
_journal_volume 48
_journal_year 2009
_chemical_absolute_configuration ad
_chemical_formula_moiety Al0.50Dy3(Si0.50Al0.50)S7
_chemical_formula_sum 'Al Dy3 S7 Si0.5'
_chemical_formula_weight 752.95
_chemical_name_common Al0.50Dy3(Si0.50Al0.50)S7
_chemical_name_systematic
; 
 Al0.50Dy3(Si0.50Al0.50)S7 
;
_space_group_IT_number 173
_symmetry_cell_setting hexagonal
_symmetry_space_group_name_Hall 'P 6c'
_symmetry_space_group_name_H-M 'P 63'
_atom_sites_solution_primary direct
_atom_sites_solution_secondary difmap
_audit_creation_method SHELXL-97
_cell_angle_alpha 90.00
_cell_angle_beta 90.00
_cell_angle_gamma 120.00
_cell_formula_units_Z 2
_cell_length_a 9.6361(7)
_cell_length_b 9.6361(7)
_cell_length_c 5.9439(11)
_cell_measurement_reflns_used 415
_cell_measurement_temperature 293(2)
_cell_measurement_theta_max 25.32
_cell_measurement_theta_min 4.21
_cell_volume 477.97(10)
_computing_cell_refinement WinAFC
_computing_data_collection WinAFC
_computing_data_reduction 'CrystalStructure Version 3.10'
_computing_molecular_graphics 'Bruker SHELXTL'
_computing_publication_material 'Siemens SHELXTL^TM^ 5'
_computing_structure_refinement 'Siemens SHELXTL^TM^ 5'
_computing_structure_solution 'Siemens SHELXTL^TM^ 5'
_diffrn_ambient_temperature 293(2)
_diffrn_measured_fraction_theta_full 0.991
_diffrn_measured_fraction_theta_max 0.991
_diffrn_measurement_device_type 'Rigaku AFC7R'
_diffrn_measurement_method \w-2\q
_diffrn_radiation_monochromator graphite
_diffrn_radiation_source 'rotating-anode generator'
_diffrn_radiation_type MoK\a
_diffrn_radiation_wavelength 0.71073
_diffrn_reflns_av_R_equivalents 0.0376
_diffrn_reflns_av_sigmaI/netI 0.0240
_diffrn_reflns_limit_h_max 10
_diffrn_reflns_limit_h_min -3
_diffrn_reflns_limit_k_max 10
_diffrn_reflns_limit_k_min 0
_diffrn_reflns_limit_l_max 7
_diffrn_reflns_limit_l_min -2
_diffrn_reflns_number 415
_diffrn_reflns_theta_full 25.32
_diffrn_reflns_theta_max 25.32
_diffrn_reflns_theta_min 4.21
_diffrn_standards_decay_% 0
_diffrn_standards_interval_count 200
_diffrn_standards_number 3
_exptl_absorpt_coefficient_mu 24.816
_exptl_absorpt_correction_T_max 0.9994
_exptl_absorpt_correction_T_min 0.3289
_exptl_absorpt_correction_type psi-scan
_exptl_absorpt_process_details 'Psi (Rigaku WinAFC)'
_exptl_crystal_colour yellow
_exptl_crystal_density_diffrn 5.232
_exptl_crystal_density_method 'not measured'
_exptl_crystal_description block
_exptl_crystal_F_000 660
_exptl_crystal_size_max 0.16
_exptl_crystal_size_mid 0.06
_exptl_crystal_size_min 0.02
_refine_diff_density_max 1.088
_refine_diff_density_min -1.047
_refine_diff_density_rms 0.243
_refine_ls_abs_structure_details 'Flack H D (1983), Acta Cryst. A39, 876-881'
_refine_ls_abs_structure_Flack 0.00(5)
_refine_ls_extinction_coef 0.0180(3)
_refine_ls_extinction_expression Fc^*^=kFc[1+0.001xFc^2^\l^3^/sin(2\q)]^-1/4^
_refine_ls_extinction_method SHELXL
_refine_ls_goodness_of_fit_ref 1.000
_refine_ls_matrix_type full
_refine_ls_number_parameters 39
_refine_ls_number_reflns 329
_refine_ls_number_restraints 1
_refine_ls_restrained_S_all 0.998
_refine_ls_R_factor_all 0.0237
_refine_ls_R_factor_gt 0.0226
_refine_ls_shift/su_max 0.002
_refine_ls_shift/su_mean 0.000
_refine_ls_structure_factor_coef Fsqd
_refine_ls_weighting_details 'calc w=1/[\s^2^(Fo^2^)+(0.0440P)^2^+1.2736P] where P=(Fo^2^+2Fc^2^)/3'
_refine_ls_weighting_scheme calc
_refine_ls_wR_factor_gt 0.0582
_refine_ls_wR_factor_ref 0.0592
_reflns_number_gt 321
_reflns_number_total 329
_reflns_threshold_expression >2sigma(I)
_cod_data_source_file ic802443n_si_002_2.cif
_cod_data_source_block 2
_cod_depositor_comments
;
The following automatic conversions were performed:
'_symmetry_cell_setting' value 'Hexagonal' changed to 'hexagonal'
according to '/home/saulius/struct/CIF-dictionaries/cif_core.dic'
dictionary named 'cif_core.dic' version 2.4.1 from
2010-06-29.

'_exptl_absorpt_correction_type' value 'Psi-scan' changed to
'psi-scan' according to
'/home/saulius/struct/CIF-dictionaries/cif_core.dic' dictionary named
'cif_core.dic' version 2.4.1 from 2010-06-29.

Automatic conversion script
Id: cif_fix_enum 1527 2010-12-29 10:47:43Z saulius 
;
_cod_original_formula_sum 'Al Dy3 S7 Si0.50'
_cod_database_code 4302811

loop_
_symmetry_equiv_pos_as_xyz
'x, y, z'
'-y, x-y, z'
'-x+y, -x, z'
'-x, -y, z+1/2'
'y, -x+y, z+1/2'
'x-y, x, z+1/2'

loop_
_atom_site_label
_atom_site_type_symbol
_atom_site_fract_x
_atom_site_fract_y
_atom_site_fract_z
_atom_site_U_iso_or_equiv
_atom_site_adp_type
_atom_site_occupancy
_atom_site_symmetry_multiplicity
_atom_site_calc_flag
_atom_site_refinement_flags
_atom_site_disorder_assembly
_atom_site_disorder_group
Dy1 Dy 0.22126(2) 0.85176(2) 0.43453(9) 0.01200(6) Uani 1 1 d . . .
Al1 Al 0.0000 1.0000 0.6200(9) 0.0117(13) Uani 0.50 3 d SP . .
Si1 Si 0.3333 0.6667 1.0125(4) 0.0079(5) Uani 0.50 3 d SP . .
Al2 Al 0.3333 0.6667 1.0125(4) 0.0079(5) Uani 0.50 3 d SP . .
S1 S 0.3333 0.6667 0.6481(4) 0.0101(5) Uani 1 3 d S . .
S2 S 0.14078(13) 0.90019(14) 0.8695(2) 0.0146(3) Uani 1 1 d . . .
S3 S 0.47641(13) 0.90548(14) 1.1625(2) 0.0117(3) Uani 1 1 d . . .

loop_
_atom_site_aniso_label
_atom_site_aniso_U_11
_atom_site_aniso_U_22
_atom_site_aniso_U_33
_atom_site_aniso_U_23
_atom_site_aniso_U_13
_atom_site_aniso_U_12
Dy1 0.01181(7) 0.01109(8) 0.01456(11) -0.00070(13) -0.00101(11) 0.00681(5)
Al1 0.0062(12) 0.0062(12) 0.023(3) 0.000 0.000 0.0031(6)
Si1 0.0091(7) 0.0091(7) 0.0055(10) 0.000 0.000 0.0046(3)
Al2 0.0091(7) 0.0091(7) 0.0055(10) 0.000 0.000 0.0046(3)
S1 0.0087(6) 0.0087(6) 0.0130(10) 0.000 0.000 0.0044(3)
S2 0.0117(4) 0.0093(4) 0.0232(7) 0.0004(4) 0.0026(4) 0.0056(3)
S3 0.0102(4) 0.0125(4) 0.0124(6) -0.0036(5) -0.0017(4) 0.0057(3)

loop_
_atom_type_symbol
_atom_type_description
_atom_type_scat_dispersion_real
_atom_type_scat_dispersion_imag
_atom_type_scat_source
Si Si 0.0817 0.0704 'International Tables Vol C Tables 4.2.6.8 and 6.1.1.4'
S S 0.1246 0.1234 'International Tables Vol C Tables 4.2.6.8 and 6.1.1.4'
Dy Dy -0.1892 4.4098 'International Tables Vol C Tables 4.2.6.8 and 6.1.1.4'
Al Al 0.0645 0.0514 'International Tables Vol C Tables 4.2.6.8 and 6.1.1.4'

loop_
_geom_angle_atom_site_label_1
_geom_angle_atom_site_label_2
_geom_angle_atom_site_label_3
_geom_angle
_geom_angle_site_symmetry_1
_geom_angle_site_symmetry_3
_geom_angle_publ_flag
S2 Dy1 S3 97.22(4) 6_664 1_554 ?
S2 Dy1 S2 78.71(6) 6_664 5_454 ?
S3 Dy1 S2 136.04(5) 1_554 5_454 ?
S2 Dy1 S2 81.02(4) 6_664 . ?
S3 Dy1 S2 143.26(4) 1_554 . ?
S2 Dy1 S2 79.97(4) 5_454 . ?
S2 Dy1 S1 149.55(4) 6_664 . ?
S3 Dy1 S1 78.17(5) 1_554 . ?
S2 Dy1 S1 125.33(3) 5_454 . ?
S2 Dy1 S1 85.13(6) . . ?
S2 Dy1 S3 131.91(4) 6_664 2_664 ?
S3 Dy1 S3 76.41(5) 1_554 2_664 ?
S2 Dy1 S3 74.80(4) 5_454 2_664 ?
S2 Dy1 S3 131.15(4) . 2_664 ?
S1 Dy1 S3 76.80(4) . 2_664 ?
S2 Dy1 S3 73.94(4) 6_664 4_674 ?
S3 Dy1 S3 72.07(2) 1_554 4_674 ?
S2 Dy1 S3 143.42(4) 5_454 4_674 ?
S2 Dy1 S3 72.24(4) . 4_674 ?
S1 Dy1 S3 76.05(3) . 4_674 ?
S3 Dy1 S3 141.76(3) 2_664 4_674 ?
S2 Dy1 Al1 48.11(6) 6_664 . ?
S3 Dy1 Al1 145.28(6) 1_554 . ?
S2 Dy1 Al1 47.82(6) 5_454 . ?
S2 Dy1 Al1 47.66(9) . . ?
S1 Dy1 Al1 131.46(10) . . ?
S3 Dy1 Al1 122.59(5) 2_664 . ?
S3 Dy1 Al1 95.60(6) 4_674 . ?
S2 Al1 S2 88.50(15) 2_675 . ?
S2 Al1 S2 88.50(15) 2_675 3_465 ?
S2 Al1 S2 88.50(15) . 3_465 ?
S2 Al1 S2 179.9(2) 2_675 5_454 ?
S2 Al1 S2 91.58(3) . 5_454 ?
S2 Al1 S2 91.58(3) 3_465 5_454 ?
S2 Al1 S2 91.58(3) 2_675 6_664 ?
S2 Al1 S2 91.58(3) . 6_664 ?
S2 Al1 S2 179.9(2) 3_465 6_664 ?
S2 Al1 S2 88.34(15) 5_454 6_664 ?
S2 Al1 S2 91.58(3) 2_675 4_574 ?
S2 Al1 S2 179.9(2) . 4_574 ?
S2 Al1 S2 91.58(3) 3_465 4_574 ?
S2 Al1 S2 88.34(15) 5_454 4_574 ?
S2 Al1 S2 88.34(15) 6_664 4_574 ?
S2 Al1 Al1 53.68(11) 2_675 4_575 ?
S2 Al1 Al1 53.68(11) . 4_575 ?
S2 Al1 Al1 53.68(11) 3_465 4_575 ?
S2 Al1 Al1 126.43(10) 5_454 4_575 ?
S2 Al1 Al1 126.43(10) 6_664 4_575 ?
S2 Al1 Al1 126.43(11) 4_574 4_575 ?
S2 Al1 Al1 126.32(10) 2_675 4_574 ?
S2 Al1 Al1 126.32(11) . 4_574 ?
S2 Al1 Al1 126.32(10) 3_465 4_574 ?
S2 Al1 Al1 53.57(11) 5_454 4_574 ?
S2 Al1 Al1 53.57(11) 6_664 4_574 ?
S2 Al1 Al1 53.57(11) 4_574 4_574 ?
Al1 Al1 Al1 180.000(4) 4_575 4_574 ?
S2 Al1 Dy1 126.02(5) 2_675 3_465 ?
S2 Al1 Dy1 124.58(5) . 3_465 ?
S2 Al1 Dy1 55.88(4) 3_465 3_465 ?
S2 Al1 Dy1 53.98(5) 5_454 3_465 ?
S2 Al1 Dy1 124.01(19) 6_664 3_465 ?
S2 Al1 Dy1 55.42(5) 4_574 3_465 ?
Al1 Al1 Dy1 109.55(9) 4_575 3_465 ?
Al1 Al1 Dy1 70.45(9) 4_574 3_465 ?
S2 Al1 Dy1 55.88(4) 2_675 2_675 ?
S2 Al1 Dy1 126.02(5) . 2_675 ?
S2 Al1 Dy1 124.58(5) 3_465 2_675 ?
S2 Al1 Dy1 124.01(19) 5_454 2_675 ?
S2 Al1 Dy1 55.42(5) 6_664 2_675 ?
S2 Al1 Dy1 53.98(5) 4_574 2_675 ?
Al1 Al1 Dy1 109.55(9) 4_575 2_675 ?
Al1 Al1 Dy1 70.45(9) 4_574 2_675 ?
Dy1 Al1 Dy1 109.39(9) 3_465 2_675 ?
S2 Al1 Dy1 124.58(5) 2_675 . ?
S2 Al1 Dy1 55.88(4) . . ?
S2 Al1 Dy1 126.02(5) 3_465 . ?
S2 Al1 Dy1 55.42(5) 5_454 . ?
S2 Al1 Dy1 53.98(5) 6_664 . ?
S2 Al1 Dy1 124.01(19) 4_574 . ?
Al1 Al1 Dy1 109.55(9) 4_575 . ?
Al1 Al1 Dy1 70.45(9) 4_574 . ?
Dy1 Al1 Dy1 109.39(9) 3_465 . ?
Dy1 Al1 Dy1 109.39(9) 2_675 . ?
S1 Si1 S3 113.96(7) . . ?
S1 Si1 S3 113.96(7) . 2_665 ?
S3 Si1 S3 104.63(9) . 2_665 ?
S1 Si1 S3 113.96(7) . 3_565 ?
S3 Si1 S3 104.63(9) . 3_565 ?
S3 Si1 S3 104.63(9) 2_665 3_565 ?
Si1 S1 Dy1 116.88(4) . . ?
Si1 S1 Dy1 116.88(4) . 2_665 ?
Dy1 S1 Dy1 101.15(6) . 2_665 ?
Si1 S1 Dy1 116.88(4) . 3_565 ?
Dy1 S1 Dy1 101.15(6) . 3_565 ?
Dy1 S1 Dy1 101.15(6) 2_665 3_565 ?
Al1 S2 Al1 72.75(4) . 4_575 ?
Al1 S2 Dy1 87.63(4) . 5_455 ?
Al1 S2 Dy1 77.91(3) 4_575 5_455 ?
Al1 S2 Dy1 86.29(5) . 6_665 ?
Al1 S2 Dy1 76.76(4) 4_575 6_665 ?
Dy1 S2 Dy1 154.62(6) 5_455 6_665 ?
Al1 S2 Dy1 76.46(11) . . ?
Al1 S2 Dy1 149.19(12) 4_575 . ?
Dy1 S2 Dy1 102.00(4) 5_455 . ?
Dy1 S2 Dy1 100.47(4) 6_665 . ?
Si1 S3 Dy1 90.44(5) . 1_556 ?
Si1 S3 Dy1 88.27(6) . 3_566 ?
Dy1 S3 Dy1 101.12(5) 1_556 3_566 ?
Si1 S3 Dy1 119.38(8) . 4_675 ?
Dy1 S3 Dy1 146.77(5) 1_556 4_675 ?
Dy1 S3 Dy1 94.56(4) 3_566 4_675 ?

loop_
_geom_bond_atom_site_label_1
_geom_bond_atom_site_label_2
_geom_bond_distance
_geom_bond_site_symmetry_2
_geom_bond_publ_flag
Dy1 S2 2.7243(10) 6_664 ?
Dy1 S3 2.7667(14) 1_554 ?
Dy1 S2 2.7856(11) 5_454 ?
Dy1 S2 2.8044(16) . ?
Dy1 S1 2.8081(11) . ?
Dy1 S3 2.8503(15) 2_664 ?
Dy1 S3 2.9968(11) 4_674 ?
Dy1 Al1 3.2934(19) . ?
Al1 S2 2.504(4) 2_675 ?
Al1 S2 2.504(4) . ?
Al1 S2 2.504(4) 3_465 ?
Al1 S2 2.507(4) 5_454 ?
Al1 S2 2.507(4) 6_664 ?
Al1 S2 2.507(4) 4_574 ?
Al1 Al1 2.9719(5) 4_575 ?
Al1 Al1 2.9720(6) 4_574 ?
Al1 Dy1 3.2934(19) 3_465 ?
Al1 Dy1 3.2934(19) 2_675 ?
Si1 S1 2.166(4) . ?
Si1 S3 2.1952(16) . ?
Si1 S3 2.1952(16) 2_665 ?
Si1 S3 2.1952(16) 3_565 ?
S1 Dy1 2.8081(11) 2_665 ?
S1 Dy1 2.8081(11) 3_565 ?
S2 Al1 2.507(4) 4_575 ?
S2 Dy1 2.7243(10) 5_455 ?
S2 Dy1 2.7856(11) 6_665 ?
S3 Dy1 2.7667(14) 1_556 ?
S3 Dy1 2.8503(15) 3_566 ?
S3 Dy1 2.9968(11) 4_675 ?
